data_4328998
loop_
_publ_author_name
'Debasish Das'
'Shanmugaperumal Kannan'
'Dilip K. Maity'
'Michael G. B. Drew'

_publ_section_title
;
 Steric Effects on Uranyl Complexation: Synthetic, Structural, and
 Theoretical Studies of Carbamoyl Pyrazole Compounds of the Uranyl(VI) Ion
;
_journal_name_full 'Inorganic Chemistry'
_journal_page_first 4869
_journal_page_last 4876
_journal_paper_doi 10.1021/ic300398a
_journal_volume 51
_journal_year 2012
_chemical_formula_sum 'C8 H13 N5 O9 U'
_chemical_formula_weight 561.26
_space_group_IT_number 14
_symmetry_cell_setting monoclinic
_symmetry_space_group_name_Hall '-P 2ybc'
_symmetry_space_group_name_H-M 'P 1 21/c 1'
_atom_sites_solution_hydrogens geom
_atom_sites_solution_primary direct
_atom_sites_solution_secondary difmap
_audit_creation_method SHELXL-97
_cell_angle_alpha 90.00
_cell_angle_beta 100.902(8)
_cell_angle_gamma 90.00
_cell_formula_units_Z 4
_cell_length_a 8.3229(6)
_cell_length_b 18.0208(11)
_cell_length_c 10.6066(8)
_cell_measurement_reflns_used 9807
_cell_measurement_temperature 150(2)
_cell_measurement_theta_max 30.00
_cell_measurement_theta_min 2.26
_cell_volume 1562.12(19)
_computing_cell_refinement 'Crysalis, Oxford Diffraction'
_computing_data_collection 'Crysalis, Oxford Diffraction'
_computing_data_reduction 'Crysalis, Oxford Diffraction'
_computing_molecular_graphics PLATON(Spek,2004)
_computing_structure_refinement 'SHELXL-97 (Sheldrick, 1997)'
_computing_structure_solution 'SHELXS-97 (Sheldrick, 1997)'
_diffrn_ambient_temperature 150(2)
_diffrn_measured_fraction_theta_full 0.991
_diffrn_measured_fraction_theta_max 0.991
_diffrn_measurement_device 'Oxford Diffaction X-Calibur System'
_diffrn_measurement_method '321 frames, counting time 10 s.'
_diffrn_radiation_monochromator graphite
_diffrn_radiation_source 'fine-focus sealed tube'
_diffrn_radiation_type MoK\a
_diffrn_radiation_wavelength 0.71073
_diffrn_reflns_av_R_equivalents 0.0869
_diffrn_reflns_av_sigmaI/netI 0.1091
_diffrn_reflns_limit_h_max 11
_diffrn_reflns_limit_h_min -11
_diffrn_reflns_limit_k_max 25
_diffrn_reflns_limit_k_min -16
_diffrn_reflns_limit_l_max 12
_diffrn_reflns_limit_l_min -14
_diffrn_reflns_number 9807
_diffrn_reflns_theta_full 30.00
_diffrn_reflns_theta_max 30.00
_diffrn_reflns_theta_min 2.26
_diffrn_standards_decay_% n/a
_diffrn_standards_interval_count n/a
_diffrn_standards_interval_time n/a
_diffrn_standards_number n/a
_exptl_absorpt_coefficient_mu 10.445
_exptl_absorpt_correction_T_max 1.000
_exptl_absorpt_correction_T_min 0.744
_exptl_absorpt_correction_type empirical
_exptl_absorpt_process_details 'ABSPACK, Oxford Diffraction Ltd'
_exptl_crystal_colour white
_exptl_crystal_density_diffrn 2.386
_exptl_crystal_description needle
_exptl_crystal_F_000 1040
_exptl_crystal_size_max 0.19
_exptl_crystal_size_mid 0.03
_exptl_crystal_size_min 0.03
_refine_diff_density_max 7.529
_refine_diff_density_min -5.559
_refine_diff_density_rms 0.525
_refine_ls_extinction_method none
_refine_ls_goodness_of_fit_ref 1.038
_refine_ls_hydrogen_treatment constr
_refine_ls_matrix_type full
_refine_ls_number_parameters 210
_refine_ls_number_reflns 4518
_refine_ls_number_restraints 0
_refine_ls_restrained_S_all 1.038
_refine_ls_R_factor_all 0.1015
_refine_ls_R_factor_gt 0.0755
_refine_ls_shift/su_max 0.000
_refine_ls_shift/su_mean 0.000
_refine_ls_structure_factor_coef Fsqd
_refine_ls_weighting_details
;
  w=1/[\s^2^(Fo^2^)+(0.1166P)^2^+0.0000P] where P=(Fo^2^+2Fc^2^)/3 
;
_refine_ls_weighting_scheme calc
_refine_ls_wR_factor_gt 0.1855
_refine_ls_wR_factor_ref 0.1958
_reflns_number_gt 3131
_reflns_number_total 4518
_reflns_threshold_expression >2sigma(I)
_cod_data_source_file ic300398a_si_002_1.cif
_cod_data_source_block 2
_cod_database_code 4328998

loop_
_symmetry_equiv_pos_as_xyz
'x, y, z'
'-x, y+1/2, -z+1/2'
'-x, -y, -z'
'x, -y-1/2, z-1/2'

loop_
_atom_site_label
_atom_site_type_symbol
_atom_site_fract_x
_atom_site_fract_y
_atom_site_fract_z
_atom_site_U_iso_or_equiv
_atom_site_adp_type
_atom_site_occupancy
_atom_site_symmetry_multiplicity
_atom_site_calc_flag
_atom_site_refinement_flags
U1 U 0.10723(5) 0.23047(2) 0.49327(4) 0.01616(16) Uani 1 1 d .
O1 O -0.0029(10) 0.2064(5) 0.3383(8) 0.0248(19) Uani 1 1 d .
O2 O 0.2180(11) 0.2518(5) 0.6490(9) 0.0246(19) Uani 1 1 d .
O11 O -0.0946(10) 0.3219(5) 0.5135(8) 0.0239(19) Uani 1 1 d .
C12 C -0.1966(15) 0.3205(6) 0.5882(11) 0.018(2) Uani 1 1 d .
N13 N -0.2424(13) 0.2477(6) 0.6175(10) 0.020(2) Uani 1 1 d .
C14 C -0.3666(15) 0.2155(8) 0.6682(12) 0.026(3) Uani 1 1 d .
H14 H -0.4532 0.2404 0.6935 0.031 Uiso 1 1 calc R
C15 C -0.3403(16) 0.1416(8) 0.6746(13) 0.028(3) Uani 1 1 d .
H15 H -0.4042 0.1058 0.7047 0.034 Uiso 1 1 calc R
C16 C -0.1987(16) 0.1300(7) 0.6270(13) 0.027(3) Uani 1 1 d .
H16 H -0.1526 0.0835 0.6209 0.032 Uiso 1 1 calc R
N17 N -0.1363(11) 0.1917(5) 0.5913(9) 0.0159(19) Uani 1 1 d .
C122 C -0.3393(15) 0.3817(7) 0.7470(11) 0.023(2) Uani 1 1 d .
H12D H -0.2836 0.4167 0.8098 0.027 Uiso 1 1 calc R
H12E H -0.3341 0.3333 0.7874 0.027 Uiso 1 1 calc R
C123 C -0.5153(16) 0.4044(9) 0.7077(14) 0.034(3) Uani 1 1 d .
H12A H -0.5651 0.4067 0.7822 0.051 Uiso 1 1 calc R
H12B H -0.5721 0.3688 0.6482 0.051 Uiso 1 1 calc R
H12C H -0.5211 0.4524 0.6677 0.051 Uiso 1 1 calc R
C124 C -0.1934(17) 0.4508(8) 0.5961(14) 0.031(3) Uani 1 1 d .
H12F H -0.2711 0.4893 0.6073 0.037 Uiso 1 1 calc R
H12G H -0.1871 0.4489 0.5058 0.037 Uiso 1 1 calc R
C125 C -0.0269(18) 0.4704(8) 0.6737(16) 0.041(4) Uani 1 1 d .
H12H H -0.0244 0.4593 0.7626 0.062 Uiso 1 1 calc R
H12I H -0.0064 0.5223 0.6642 0.062 Uiso 1 1 calc R
H12J H 0.0556 0.4419 0.6434 0.062 Uiso 1 1 calc R
O41 O 0.1672(11) 0.3526(4) 0.4080(9) 0.0250(19) Uani 1 1 d .
N42 N 0.3060(13) 0.3388(6) 0.3868(10) 0.025(2) Uani 1 1 d .
O43 O 0.3595(11) 0.2755(5) 0.4189(9) 0.0224(18) Uani 1 1 d .
O44 O 0.3905(13) 0.3840(6) 0.3445(12) 0.048(3) Uani 1 1 d .
O51 O 0.3117(11) 0.1340(5) 0.4744(9) 0.029(2) Uani 1 1 d .
N52 N 0.2466(14) 0.0817(6) 0.5257(11) 0.027(2) Uani 1 1 d .
O53 O 0.1141(11) 0.0975(5) 0.5595(9) 0.030(2) Uani 1 1 d .
O54 O 0.3027(14) 0.0202(6) 0.5351(12) 0.048(3) Uani 1 1 d .
N121 N -0.2523(12) 0.3785(5) 0.6355(10) 0.022(2) Uani 1 1 d .

loop_
_atom_site_aniso_label
_atom_site_aniso_U_11
_atom_site_aniso_U_22
_atom_site_aniso_U_33
_atom_site_aniso_U_23
_atom_site_aniso_U_13
_atom_site_aniso_U_12
U1 0.0192(3) 0.0119(2) 0.0184(2) -0.00034(16) 0.00619(16) -0.00073(16)
O1 0.015(4) 0.032(5) 0.027(4) -0.005(4) 0.002(3) -0.009(4)
O2 0.021(5) 0.026(5) 0.027(4) -0.006(4) 0.005(4) -0.007(4)
O11 0.027(5) 0.017(5) 0.029(4) -0.001(3) 0.010(4) 0.001(3)
C12 0.023(6) 0.008(5) 0.024(5) 0.006(4) 0.004(5) 0.000(4)
N13 0.018(5) 0.012(5) 0.030(5) -0.004(4) 0.008(4) -0.004(4)
C14 0.014(6) 0.036(8) 0.028(6) 0.003(5) 0.005(5) -0.002(5)
C15 0.026(7) 0.022(7) 0.038(7) 0.011(5) 0.009(6) -0.003(5)
C16 0.032(7) 0.008(6) 0.042(7) -0.003(5) 0.011(6) -0.009(5)
N17 0.023(5) 0.003(4) 0.024(4) -0.003(4) 0.011(4) -0.005(4)
C122 0.025(6) 0.021(6) 0.022(6) -0.003(5) 0.006(5) 0.002(5)
C123 0.030(8) 0.038(9) 0.036(7) 0.002(6) 0.012(6) 0.008(6)
C124 0.027(8) 0.023(7) 0.043(8) 0.000(6) 0.010(6) 0.003(5)
C125 0.048(10) 0.014(7) 0.063(10) -0.001(7) 0.015(8) -0.002(6)
O41 0.033(5) 0.004(4) 0.043(5) 0.001(3) 0.020(4) -0.003(3)
N42 0.023(6) 0.021(6) 0.034(6) 0.011(5) 0.013(5) 0.003(4)
O43 0.024(5) 0.017(5) 0.027(4) 0.002(3) 0.010(4) -0.001(3)
O44 0.045(7) 0.032(6) 0.075(8) 0.022(6) 0.035(6) 0.002(5)
O51 0.033(5) 0.021(5) 0.035(5) -0.002(4) 0.012(4) 0.001(4)
N52 0.031(6) 0.011(5) 0.040(6) -0.003(4) 0.009(5) 0.003(4)
O53 0.033(5) 0.011(5) 0.047(6) 0.006(4) 0.014(4) 0.001(4)
O54 0.055(7) 0.017(6) 0.076(8) 0.004(5) 0.022(6) 0.001(5)
N121 0.027(6) 0.005(5) 0.035(5) 0.004(4) 0.013(5) 0.009(4)

loop_
_atom_type_symbol
_atom_type_description
_atom_type_scat_dispersion_real
_atom_type_scat_dispersion_imag
_atom_type_scat_source
C C 0.0033 0.0016 'International Tables Vol C Tables 4.2.6.8 and 6.1.1.4'
H H 0.0000 0.0000 'International Tables Vol C Tables 4.2.6.8 and 6.1.1.4'
O O 0.0106 0.0060 'International Tables Vol C Tables 4.2.6.8 and 6.1.1.4'
N N 0.0061 0.0033 'International Tables Vol C Tables 4.2.6.8 and 6.1.1.4'
U U -9.6767 9.6646 'International Tables Vol C Tables 4.2.6.8 and 6.1.1.4'

loop_
_geom_angle_atom_site_label_1
_geom_angle_atom_site_label_2
_geom_angle_atom_site_label_3
_geom_angle
O2 U1 O1 178.4(4)
O2 U1 O11 91.0(4)
O1 U1 O11 90.2(4)
O2 U1 O41 92.4(4)
O1 U1 O41 89.0(4)
O11 U1 O41 67.2(3)
O2 U1 O51 89.1(4)
O1 U1 O51 89.8(4)
O11 U1 O51 178.7(3)
O41 U1 O51 114.1(3)
O2 U1 O53 88.1(4)
O1 U1 O53 90.4(4)
O11 U1 O53 128.0(3)
O41 U1 O53 164.8(3)
O51 U1 O53 50.7(3)
O2 U1 O43 84.5(4)
O1 U1 O43 95.9(3)
O11 U1 O43 116.7(3)
O41 U1 O43 50.1(3)
O51 U1 O43 64.6(3)
O53 U1 O43 115.0(3)
O2 U1 N17 89.6(3)
O1 U1 N17 90.0(3)
O11 U1 N17 61.7(3)
O41 U1 N17 128.8(3)
O51 U1 N17 117.0(3)
O53 U1 N17 66.3(3)
O43 U1 N17 173.9(3)
O2 U1 N52 88.0(4)
O1 U1 N52 90.5(4)
O11 U1 N52 153.3(3)
O41 U1 N52 139.5(3)
O51 U1 N52 25.4(3)
O53 U1 N52 25.3(3)
O43 U1 N52 89.8(3)
N17 U1 N52 91.7(3)
O2 U1 N42 89.0(4)
O1 U1 N42 92.1(4)
O11 U1 N42 91.9(3)
O41 U1 N42 24.9(3)
O51 U1 N42 89.4(3)
O53 U1 N42 140.0(3)
O43 U1 N42 25.2(3)
N17 U1 N42 153.5(3)
N52 U1 N42 114.8(3)
C12 O11 U1 127.4(7)
O11 C12 N121 124.2(10)
O11 C12 N13 113.4(10)
N121 C12 N13 122.4(11)
C14 N13 N17 108.7(10)
C14 N13 C12 136.7(11)
N17 N13 C12 114.6(9)
C15 C14 N13 107.9(11)
C15 C14 H14 126.0
N13 C14 H14 126.0
C14 C15 C16 105.7(11)
C14 C15 H15 127.1
C16 C15 H15 127.1
N17 C16 C15 112.9(12)
N17 C16 H16 123.5
C15 C16 H16 123.5
C16 N17 N13 104.6(9)
C16 N17 U1 137.7(8)
N13 N17 U1 117.6(7)
N121 C122 C123 112.5(10)
N121 C122 H12D 109.1
C123 C122 H12D 109.1
N121 C122 H12E 109.1
C123 C122 H12E 109.1
H12D C122 H12E 107.8
C122 C123 H12A 109.5
C122 C123 H12B 109.5
H12A C123 H12B 109.5
C122 C123 H12C 109.5
H12A C123 H12C 109.5
H12B C123 H12C 109.5
N121 C124 C125 111.7(12)
N121 C124 H12F 109.3
C125 C124 H12F 109.3
N121 C124 H12G 109.3
C125 C124 H12G 109.3
H12F C124 H12G 107.9
C124 C125 H12H 109.5
C124 C125 H12I 109.5
H12H C125 H12I 109.5
C124 C125 H12J 109.5
H12H C125 H12J 109.5
H12I C125 H12J 109.5
N42 O41 U1 98.4(7)
O44 N42 O41 123.7(11)
O44 N42 O43 120.7(10)
O41 N42 O43 115.5(10)
O44 N42 U1 178.9(10)
O41 N42 U1 56.7(6)
O43 N42 U1 58.9(6)
N42 O43 U1 96.0(7)
N52 O51 U1 97.6(7)
O54 N52 O53 122.5(11)
O54 N52 O51 122.3(11)
O53 N52 O51 115.1(10)
O54 N52 U1 178.0(10)
O53 N52 U1 58.2(6)
O51 N52 U1 57.0(6)
N52 O53 U1 96.5(7)
C12 N121 C124 116.3(10)
C12 N121 C122 127.0(10)
C124 N121 C122 115.1(10)

loop_
_geom_bond_atom_site_label_1
_geom_bond_atom_site_label_2
_geom_bond_distance
U1 O2 1.775(9)
U1 O1 1.778(9)
U1 O11 2.392(8)
U1 O41 2.466(8)
U1 O51 2.467(9)
U1 O53 2.494(9)
U1 O43 2.513(9)
U1 N17 2.544(9)
U1 N52 2.916(11)
U1 N42 2.920(10)
O11 C12 1.266(13)
C12 N121 1.285(14)
C12 N13 1.417(15)
N13 C14 1.380(15)
N13 N17 1.404(14)
C14 C15 1.351(19)
C14 H14 0.9300
C15 C16 1.383(17)
C15 H15 0.9300
C16 N17 1.312(14)
C16 H16 0.9300
C122 N121 1.500(14)
C122 C123 1.502(17)
C122 H12D 0.9700
C122 H12E 0.9700
C123 H12A 0.9600
C123 H12B 0.9600
C123 H12C 0.9600
C124 N121 1.479(17)
C124 C125 1.51(2)
C124 H12F 0.9700
C124 H12G 0.9700
C125 H12H 0.9600
C125 H12I 0.9600
C125 H12J 0.9600
O41 N42 1.243(12)
N42 O44 1.216(13)
N42 O43 1.249(13)
O51 N52 1.262(13)
N52 O54 1.199(14)
N52 O53 1.255(13)
